data_7716550
loop_
_publ_author_name
'Chong, Julien'
'Benchohra, Amina'
'Besnard, C&#xe9;line'
'Gu&#xe9;n&#xe9;e, Laure'
'Rosspeintner, Arnulf'
'Cruz, Carlos M.'
'Jim&#xe9;nez, Juan-Ram&#xf3;n'
'Piguet, Claude'

_publ_section_title
;
 Taming 2,2'-biimidazole ligands in trivalent chromium complexes.
;
_journal_issue 38
_journal_name_full 'Dalton transactions (Cambridge, England : 2003)'
_journal_page_first 15801
_journal_page_last 15814
_journal_paper_doi 10.1039/d4dt01608d
_journal_volume 53
_journal_year 2024
_chemical_formula_moiety 'C30 H22 Cr N8, 3(C F3 O3 S), 0.25(H2 O)'
_chemical_formula_sum 'C33 H22.5 Cr F9 N8 O9.25 S3'
_chemical_formula_weight 998.27
_space_group_crystal_system monoclinic
_space_group_IT_number 14
_space_group_name_Hall '-P 2ybc'
_space_group_name_H-M_alt 'P 1 21/c 1'
_atom_sites_solution_hydrogens mixed
_atom_sites_solution_primary dual
_atom_sites_solution_secondary difmap
_audit_creation_date 2023-10-30
_audit_creation_method
;
Olex2 1.3
(compiled 2020.11.12 svn.r5f609507 for OlexSys, GUI svn.r6408)
;
_audit_update_record
;
2024-05-15 deposited with the CCDC.	2024-07-05 downloaded from the CCDC.
;
_cell_angle_alpha 90
_cell_angle_beta 93.9394(14)
_cell_angle_gamma 90
_cell_formula_units_Z 4
_cell_length_a 17.8506(3)
_cell_length_b 17.2070(3)
_cell_length_c 12.78022(17)
_cell_measurement_reflns_used 14003
_cell_measurement_temperature 109.99(10)
_cell_measurement_theta_max 73.6040
_cell_measurement_theta_min 2.4860
_cell_volume 3916.24(11)
_computing_cell_refinement 'CrysAlisPro 1.171.41.89a (Rigaku OD, 2020)'
_computing_data_collection 'CrysAlisPro 1.171.41.89a (Rigaku OD, 2020)'
_computing_data_reduction 'CrysAlisPro 1.171.41.89a (Rigaku OD, 2020)'
_computing_molecular_graphics 'Olex2 1.3 (Dolomanov et al., 2009)'
_computing_publication_material 'Olex2 1.3 (Dolomanov et al., 2009)'
_computing_structure_refinement 'SHELXL 2018/3 (Sheldrick, 2015)'
_computing_structure_solution 'SHELXT 2018/3 (Sheldrick, 2015)'
_diffrn_ambient_environment N~2~
_diffrn_ambient_temperature 109.99(10)
_diffrn_detector 'Hybrid Pixel Array Detector'
_diffrn_detector_area_resol_mean 10.0000
_diffrn_detector_type 'HyPix-Arc 150'
_diffrn_measured_fraction_theta_full 1.000
_diffrn_measured_fraction_theta_max 0.970
_diffrn_measurement_details
;
List of Runs (angles in degrees, time in seconds):

  # Type    Start    End  Width  t~exp~   \w     \q     \k     \f   Frames
#--------------------------------------------------------------------------
  1  \w    -90.00 -56.00   0.50    8.00    --  -57.33   0.00-120.00   68
  2  \w    -97.00 -43.00   0.50    8.00    --  -57.33   0.00 -30.00  108
  3  \w    -68.00 -35.00   0.50    8.00    --  -57.33 125.00 -90.00   66
  4  \w    -87.00 -35.00   0.50    8.00    --  -57.33   0.00  90.00  104
  5  \w     28.00 100.00   0.50    8.00    --   60.24  15.00 150.00  144
  6  \w     31.00  65.00   0.50    8.00    --   60.24 -94.00-120.00   68
  7  \w     22.00  58.00   0.50    8.00    --   60.24 -94.00-180.00   72
  8  \w     35.00  69.00   0.50    8.00    --   60.24-125.00  60.00   68
  9  \w     37.00  66.00   0.50    8.00    --   74.64 -94.00 120.00   58
 10  \w     51.00  88.00   0.50    8.00    --   79.80-125.00-180.00   74
 11  \w     49.00 100.00   0.50    8.00    --   79.80-125.00-150.00  102
 12  \w     44.00  80.00   0.50    8.00    --   79.80 -94.00-150.00   72
 13  \w     46.00 127.00   0.50    8.00    --   79.80  15.00 -90.00  162
 14  \w     44.00  70.00   0.50    8.00    --   79.80 -94.00-120.00   52
 15  \w     42.00  85.00   0.50    8.00    --   79.80 -94.00 -60.00   86
 16  \w     36.00  90.00   0.50    8.00    --   79.80-125.00  90.00  108
 17  \w     64.00  91.00   0.50    8.00    --   79.80  15.00 -30.00   54
 18  \w     50.00 102.00   0.50    8.00    --   79.80-125.00  60.00  104
 19  \w     48.00  73.00   0.50    8.00    --   79.80 -94.00-180.00   50
 20  \w     46.00 127.00   0.50    8.00    --   79.80  15.00  60.00  162
 21  \w     59.00 106.00   0.50    8.00    --   79.80-125.00 150.00   94
 22  \w     40.00  66.00   0.50    8.00    --   79.80 -94.00  90.00   52
 23  \w     43.00  68.00   0.50    8.00    --   83.50 -63.00 -78.31   50
 24  \w     51.00 113.00   0.50    8.00    --   83.50  16.00 156.42  124
;
_diffrn_measurement_device 'four-circle diffractometer'
_diffrn_measurement_device_type 'XtaLAB Synergy, Dualflex, HyPix-Arc 150'
_diffrn_measurement_method '\w scans'
_diffrn_orient_matrix_type 'CrysAlisPro convention (1999,Acta A55,543-557)'
_diffrn_orient_matrix_UB_11 0.0109494000
_diffrn_orient_matrix_UB_12 0.0622123000
_diffrn_orient_matrix_UB_13 -0.0844733000
_diffrn_orient_matrix_UB_21 -0.0850168000
_diffrn_orient_matrix_UB_22 -0.0008309000
_diffrn_orient_matrix_UB_23 -0.0303366000
_diffrn_orient_matrix_UB_31 -0.0115732000
_diffrn_orient_matrix_UB_32 0.0643498000
_diffrn_orient_matrix_UB_33 0.0809568000
_diffrn_radiation_monochromator mirror
_diffrn_radiation_probe x-ray
_diffrn_radiation_type 'Cu K\a'
_diffrn_radiation_wavelength 1.54184
_diffrn_reflns_av_R_equivalents 0.0320
_diffrn_reflns_av_unetI/netI 0.0290
_diffrn_reflns_Laue_measured_fraction_full 1.000
_diffrn_reflns_Laue_measured_fraction_max 0.970
_diffrn_reflns_limit_h_max 22
_diffrn_reflns_limit_h_min -21
_diffrn_reflns_limit_k_max 21
_diffrn_reflns_limit_k_min -19
_diffrn_reflns_limit_l_max 15
_diffrn_reflns_limit_l_min -14
_diffrn_reflns_number 34192
_diffrn_reflns_point_group_measured_fraction_full 1.000
_diffrn_reflns_point_group_measured_fraction_max 0.970
_diffrn_reflns_theta_full 67.684
_diffrn_reflns_theta_max 75.422
_diffrn_reflns_theta_min 2.481
_diffrn_source 'micro-focus sealed X-ray tube'
_diffrn_source_type 'PhotonJet (Cu) X-ray Source'
_exptl_absorpt_coefficient_mu 4.889
_exptl_absorpt_correction_T_max 0.928
_exptl_absorpt_correction_T_min 0.470
_exptl_absorpt_correction_type analytical
_exptl_absorpt_process_details
;
CrysAlisPro 1.171.41.89a (Rigaku Oxford Diffraction, 2020)
Analytical numeric absorption correction using a multifaceted crystal
model based on expressions derived by R.C. Clark & J.S. Reid.
(Clark, R. C. & Reid, J. S. (1995). Acta Cryst. A51, 887-897)
Empirical absorption correction using spherical harmonics,
implemented in SCALE3 ABSPACK scaling algorithm.
;
_exptl_crystal_colour yellow
_exptl_crystal_colour_primary yellow
_exptl_crystal_density_diffrn 1.693
_exptl_crystal_description plate
_exptl_crystal_F_000 2014
_exptl_crystal_size_max 0.29
_exptl_crystal_size_mid 0.05
_exptl_crystal_size_min 0.02
_refine_diff_density_max 1.215
_refine_diff_density_min -0.874
_refine_diff_density_rms 0.089
_refine_ls_extinction_method none
_refine_ls_goodness_of_fit_ref 1.057
_refine_ls_hydrogen_treatment constr
_refine_ls_matrix_type full
_refine_ls_number_parameters 584
_refine_ls_number_reflns 7876
_refine_ls_number_restraints 0
_refine_ls_restrained_S_all 1.057
_refine_ls_R_factor_all 0.0824
_refine_ls_R_factor_gt 0.0720
_refine_ls_shift/su_max 0.000
_refine_ls_shift/su_mean 0.000
_refine_ls_structure_factor_coef Fsqd
_refine_ls_weighting_details 'w=1/[\s^2^(Fo^2^)+(0.1006P)^2^+9.0352P] where P=(Fo^2^+2Fc^2^)/3'
_refine_ls_weighting_scheme calc
_refine_ls_wR_factor_gt 0.1882
_refine_ls_wR_factor_ref 0.1952
_reflns_Friedel_coverage 0.000
_reflns_number_gt 6745
_reflns_number_total 7876
_reflns_threshold_expression 'I > 2\s(I)'
_cod_data_source_file d4dt01608d2.cif
_cod_data_source_block 7
_cod_depositor_comments 'Adding full bibliography for 7716546--7716554.cif.'
_cod_original_cell_volume 3916.23(10)
_cod_original_formula_sum 'C33 H22.50 Cr F9 N8 O9.25 S3'
_cod_database_code 7716550
_shelx_shelxl_version_number 2018/3
_chemical_oxdiff_formula 'C33 H22.5 Cr F9 N8 O9.3 S3'
_shelx_space_group_comment
;
The symmetry employed for this shelxl refinement is uniquely defined
by the following loop, which should always be used as a source of
symmetry information in preference to the above space-group names.
They are only intended as comments.
;
_shelx_estimated_absorpt_t_max 0.909
_shelx_estimated_absorpt_t_min 0.331
_reflns_odcompleteness_completeness 99.90
_reflns_odcompleteness_iscentric 1
_reflns_odcompleteness_theta 71.98
_olex2_refinement_description
;
1. Fixed Uiso
 At 1.2 times of:
  All C(H) groups, All N(H) groups
 At 1.5 times of:
  All O(H,H) groups
2. Uiso/Uaniso restraints and constraints
Uiso(F11) = Uiso(F8)
Uiso(F12) = Uiso(F7)
Uiso(F5A) = Uiso(F5B)
Uiso(C32A) = Uiso(C32B)
Uiso(F6A) = Uiso(F6B)
Uiso(F4A) = Uiso(F4B)
Uiso(C33A) = Uiso(C33B)
3. Others
 Sof(F4B)=Sof(F5B)=Sof(F6B)=Sof(C32B)=1-FVAR(1)
 Sof(C32A)=Sof(F4A)=Sof(F5A)=Sof(F6A)=FVAR(1)
 Fixed Sof: S3(0.75) S4(0.25) F7(0.75) F8(0.75) F9(0.25) F10(0.75) O9(0.75)
 O10(0.25) C33B(0.25) O11(0.25) H11A(0.25) H11B(0.25) F11(0.25) F12(0.25)
 C33A(0.75)
4.a Free rotating group:
 O11(H11A,H11B)
4.b Aromatic/amide H refined with riding coordinates:
 N7(H7), N8(H8), C1(H1), C2(H2), C3(H3), C5(H5), C6(H6), C8(H8A), C9(H9),
 C10(H10), C13(H13), C14(H14), C15(H15), C17(H17), C18(H18), C20(H20), C21(H21),
  C22(H22), C25(H25), C26(H26), C29(H29), C30(H30)
;
_olex2_submission_special_instructions 'No special instructions were received'
_oxdiff_exptl_absorpt_empirical_details
;
Empirical correction (ABSPACK) includes:
- Absorption correction using spherical harmonics
- Frame scaling
;
_oxdiff_exptl_absorpt_empirical_full_max 1.723
_oxdiff_exptl_absorpt_empirical_full_min 0.493

loop_
_space_group_symop_operation_xyz
'x, y, z'
'-x, y+1/2, -z+1/2'
'-x, -y, -z'
'x, -y-1/2, z-1/2'

loop_
_atom_site_label
_atom_site_type_symbol
_atom_site_fract_x
_atom_site_fract_y
_atom_site_fract_z
_atom_site_U_iso_or_equiv
_atom_site_adp_type
_atom_site_occupancy
_atom_site_site_symmetry_order
_atom_site_calc_flag
_atom_site_refinement_flags_posn
_atom_site_refinement_flags_adp
_atom_site_refinement_flags_occupancy
_atom_site_disorder_assembly
_atom_site_disorder_group
Cr1 Cr 0.75650(4) 0.48730(4) 0.14857(5) 0.02716(18) Uani 1 1 d . . . . .
N1 N 0.73393(18) 0.43621(19) 0.0048(2) 0.0287(7) Uani 1 1 d . . . . .
N2 N 0.65983(19) 0.54633(19) 0.1014(2) 0.0309(7) Uani 1 1 d . . . . .
N3 N 0.85751(18) 0.43169(19) 0.1777(2) 0.0293(7) Uani 1 1 d . . . . .
N4 N 0.8261(2) 0.5713(2) 0.0951(3) 0.0337(7) Uani 1 1 d . . . . .
N5 N 0.7667(2) 0.5345(2) 0.2943(3) 0.0345(8) Uani 1 1 d . . . . .
N6 N 0.69639(18) 0.40888(18) 0.2253(2) 0.0290(7) Uani 1 1 d . . . . .
N7 N 0.7456(2) 0.5246(2) 0.4603(3) 0.0419(9) Uani 1 1 d . . . . .
H7 H 0.727727 0.508175 0.518793 0.050 Uiso 1 1 calc R U . . .
N8 N 0.6451(2) 0.3772(2) 0.3708(3) 0.0401(8) Uani 1 1 d . . . . .
H8 H 0.632849 0.378271 0.436273 0.048 Uiso 1 1 calc R U . . .
C1 C 0.7718(2) 0.3804(3) -0.0408(3) 0.0360(9) Uani 1 1 d . . . . .
H1 H 0.813478 0.356926 -0.002734 0.043 Uiso 1 1 calc R U . . .
C2 C 0.7522(3) 0.3553(3) -0.1429(4) 0.0500(12) Uani 1 1 d . . . . .
H2 H 0.780542 0.315664 -0.173494 0.060 Uiso 1 1 calc R U . . .
C3 C 0.6921(3) 0.3878(3) -0.1987(4) 0.0511(12) Uani 1 1 d . . . . .
H3 H 0.679262 0.371721 -0.268780 0.061 Uiso 1 1 calc R U . . .
C4 C 0.6494(2) 0.4452(3) -0.1519(3) 0.0356(9) Uani 1 1 d . . . . .
C5 C 0.5853(3) 0.4829(3) -0.2033(4) 0.0410(10) Uani 1 1 d . . . . .
H5 H 0.569645 0.468781 -0.273305 0.049 Uiso 1 1 calc R U . . .
C6 C 0.5469(3) 0.5379(3) -0.1545(4) 0.0395(10) Uani 1 1 d . . . . .
H6 H 0.504371 0.561532 -0.190224 0.047 Uiso 1 1 calc R U . . .
C7 C 0.5695(2) 0.5613(2) -0.0493(3) 0.0358(9) Uani 1 1 d . . . . .
C8 C 0.5328(3) 0.6188(3) 0.0066(4) 0.0412(10) Uani 1 1 d . . . . .
H8A H 0.489955 0.644546 -0.024878 0.049 Uiso 1 1 calc R U . . .
C9 C 0.5593(3) 0.6373(3) 0.1065(4) 0.0456(11) Uani 1 1 d . . . . .
H9 H 0.534293 0.675537 0.144823 0.055 Uiso 1 1 calc R U . . .
C10 C 0.6229(3) 0.6002(3) 0.1525(3) 0.0385(10) Uani 1 1 d . . . . .
H10 H 0.640332 0.613677 0.222005 0.046 Uiso 1 1 calc R U . . .
C11 C 0.6328(2) 0.5266(2) 0.0019(3) 0.0293(8) Uani 1 1 d . . . . .
C12 C 0.6728(2) 0.4674(2) -0.0500(3) 0.0282(8) Uani 1 1 d . . . . .
C13 C 0.8704(2) 0.3618(2) 0.2197(3) 0.0341(9) Uani 1 1 d . . . . .
H13 H 0.829113 0.330391 0.236538 0.041 Uiso 1 1 calc R U . . .
C14 C 0.9437(3) 0.3335(3) 0.2395(3) 0.0424(10) Uani 1 1 d . . . . .
H14 H 0.951709 0.283201 0.268674 0.051 Uiso 1 1 calc R U . . .
C15 C 1.0036(3) 0.3786(3) 0.2167(3) 0.0461(11) Uani 1 1 d . . . . .
H15 H 1.053313 0.359597 0.230342 0.055 Uiso 1 1 calc R U . . .
C16 C 0.9918(2) 0.4530(3) 0.1733(3) 0.0400(10) Uani 1 1 d . . . . .
C17 C 1.0498(3) 0.5067(3) 0.1465(4) 0.0504(13) Uani 1 1 d . . . . .
H17 H 1.100885 0.491225 0.157203 0.060 Uiso 1 1 calc R U . . .
C18 C 1.0341(3) 0.5772(3) 0.1072(4) 0.0499(12) Uani 1 1 d . . . . .
H18 H 1.074027 0.610835 0.091520 0.060 Uiso 1 1 calc R U . . .
C19 C 0.9583(3) 0.6028(3) 0.0883(3) 0.0432(11) Uani 1 1 d . . . . .
C20 C 0.9373(3) 0.6768(3) 0.0466(4) 0.0526(13) Uani 1 1 d . . . . .
H20 H 0.974729 0.713344 0.030510 0.063 Uiso 1 1 calc R U . . .
C21 C 0.8634(3) 0.6949(3) 0.0298(4) 0.0522(13) Uani 1 1 d . . . . .
H21 H 0.849107 0.744004 0.000738 0.063 Uiso 1 1 calc R U . . .
C22 C 0.8080(3) 0.6416(3) 0.0552(3) 0.0428(10) Uani 1 1 d . . . . .
H22 H 0.756569 0.655467 0.043908 0.051 Uiso 1 1 calc R U . . .
C23 C 0.9004(2) 0.5519(2) 0.1117(3) 0.0349(9) Uani 1 1 d . . . . .
C24 C 0.9170(2) 0.4770(2) 0.1552(3) 0.0322(8) Uani 1 1 d . . . . .
C25 C 0.8059(3) 0.5925(3) 0.3479(4) 0.0457(11) Uani 1 1 d . . . . .
H25 H 0.836612 0.630450 0.318033 0.055 Uiso 1 1 calc R U . . .
C26 C 0.7930(3) 0.5859(3) 0.4511(4) 0.0502(12) Uani 1 1 d . . . . .
H26 H 0.813177 0.618104 0.506465 0.060 Uiso 1 1 calc R U . . .
C27 C 0.7311(2) 0.4936(2) 0.3655(3) 0.0336(9) Uani 1 1 d . . . . .
C28 C 0.6901(2) 0.4271(2) 0.3268(3) 0.0322(8) Uani 1 1 d . . . . .
C29 C 0.6527(2) 0.3433(2) 0.2054(3) 0.0331(8) Uani 1 1 d . . . . .
H29 H 0.645835 0.316678 0.140374 0.040 Uiso 1 1 calc R U . . .
C30 C 0.6213(3) 0.3239(3) 0.2966(4) 0.0406(10) Uani 1 1 d . . . . .
H30 H 0.588888 0.281088 0.306545 0.049 Uiso 1 1 calc R U . . .
S3 S 0.76080(8) 0.60867(9) 0.73528(10) 0.0379(3) Uani 0.75 1 d . . P A 1
S4 S 0.7782(3) 0.6571(3) 0.7722(5) 0.0525(12) Uani 0.25 1 d . . P A 2
F7 F 0.6377(3) 0.6778(4) 0.7866(4) 0.0827(15) Uiso 0.75 1 d . . P A 1
F8 F 0.6886(4) 0.7312(4) 0.6602(5) 0.0831(15) Uiso 0.75 1 d . . P A 1
F9 F 0.6825(13) 0.7671(14) 0.7601(19) 0.125(7) Uiso 0.25 1 d . . P A 2
F10 F 0.7375(3) 0.7459(3) 0.8116(5) 0.0876(15) Uiso 0.75 1 d . . P A 1
O7 O 0.8243(2) 0.6395(3) 0.6895(3) 0.0687(11) Uani 1 1 d . . . . .
O8 O 0.7731(3) 0.5826(2) 0.8391(3) 0.0669(11) Uani 1 1 d . . . . .
O9 O 0.7155(2) 0.5580(2) 0.6674(3) 0.0400(9) Uani 0.75 1 d . . P A 1
O10 O 0.8254(9) 0.7168(9) 0.8109(15) 0.069(5) Uani 0.25 1 d . . P A 2
C33B C 0.6993(17) 0.6875(18) 0.722(2) 0.059(2) Uiso 0.25 1 d . . P A 2
S2 S 0.85990(9) 0.31656(7) 0.53183(9) 0.0535(3) Uani 1 1 d . . . . .
F4B F 0.9626(5) 0.4097(5) 0.4867(6) 0.0756(15) Uiso 0.537(5) 1 d . . P B 2
F5B F 0.9717(5) 0.3594(5) 0.6469(6) 0.0786(15) Uiso 0.537(5) 1 d . . P B 2
F6B F 0.8907(5) 0.4492(4) 0.6092(6) 0.0743(14) Uiso 0.537(5) 1 d . . P B 2
O4 O 0.8172(3) 0.3568(3) 0.4502(3) 0.0790(14) Uani 1 1 d . . . . .
O5 O 0.89797(18) 0.24973(18) 0.4967(3) 0.0487(8) Uani 1 1 d . . . . .
O6 O 0.8256(3) 0.3068(3) 0.6289(4) 0.103(2) Uani 1 1 d . . . . .
C32B C 0.9233(6) 0.3856(6) 0.5666(8) 0.0476(17) Uiso 0.537(5) 1 d . . P B 2
S1 S 0.53784(6) 0.33258(7) 0.57662(8) 0.0399(3) Uani 1 1 d . . . . .
F1 F 0.4370(2) 0.4405(3) 0.5951(4) 0.0867(12) Uani 1 1 d . . . . .
F2 F 0.3927(2) 0.3305(3) 0.5397(4) 0.1067(16) Uani 1 1 d . . . . .
F3 F 0.4510(2) 0.4028(3) 0.4351(3) 0.1024(15) Uani 1 1 d . . . . .
O1 O 0.5467(2) 0.2716(2) 0.5027(3) 0.0627(11) Uani 1 1 d . . . . .
O2 O 0.59191(18) 0.39492(19) 0.5665(2) 0.0428(7) Uani 1 1 d . . . . .
O3 O 0.5273(2) 0.3089(2) 0.6812(3) 0.0525(9) Uani 1 1 d . . . . .
C31 C 0.4501(3) 0.3794(5) 0.5351(5) 0.0702(18) Uani 1 1 d . . . . .
O11 O 0.7556(7) 0.4638(7) 0.6513(9) 0.040(3) Uani 0.25 1 d G . P C 2
H11A H 0.779784 0.507840 0.653785 0.060 Uiso 0.25 1 d G U P C 2
H11B H 0.789631 0.429270 0.639941 0.060 Uiso 0.25 1 d G U P C 2
F11 F 0.6959(11) 0.7191(11) 0.6206(15) 0.0831(15) Uiso 0.25 1 d . . P A 2
F12 F 0.6238(10) 0.6736(11) 0.7397(15) 0.0827(15) Uiso 0.25 1 d . . P A 2
C32A C 0.9589(7) 0.3798(7) 0.5650(9) 0.0476(17) Uiso 0.463(5) 1 d . . P B 1
F4A F 0.9982(5) 0.3801(5) 0.4850(6) 0.0756(15) Uiso 0.463(5) 1 d . . P B 1
F5A F 1.0014(6) 0.3456(6) 0.6377(7) 0.0786(15) Uiso 0.463(5) 1 d . . P B 1
F6A F 0.9370(5) 0.4503(5) 0.5928(6) 0.0743(14) Uiso 0.463(5) 1 d . . P B 1
C33A C 0.7014(6) 0.6935(6) 0.7540(6) 0.059(2) Uiso 0.75 1 d . . P A 1

loop_
_atom_site_aniso_label
_atom_site_aniso_U_11
_atom_site_aniso_U_22
_atom_site_aniso_U_33
_atom_site_aniso_U_23
_atom_site_aniso_U_13
_atom_site_aniso_U_12
Cr1 0.0324(3) 0.0241(3) 0.0257(3) -0.0002(2) 0.0067(2) -0.0001(3)
N1 0.0288(16) 0.0283(16) 0.0293(15) -0.0021(13) 0.0057(12) -0.0024(13)
N2 0.0380(18) 0.0249(16) 0.0308(16) 0.0021(13) 0.0089(13) 0.0044(14)
N3 0.0317(16) 0.0308(17) 0.0257(15) -0.0038(13) 0.0028(12) 0.0013(13)
N4 0.0438(19) 0.0296(17) 0.0290(16) -0.0041(13) 0.0113(14) -0.0066(15)
N5 0.044(2) 0.0280(17) 0.0319(17) -0.0021(14) 0.0068(14) -0.0008(15)
N6 0.0319(16) 0.0263(16) 0.0292(16) 0.0045(13) 0.0053(13) 0.0026(13)
N7 0.067(3) 0.0336(19) 0.0259(16) -0.0011(14) 0.0054(16) 0.0023(17)
N8 0.048(2) 0.043(2) 0.0312(17) 0.0053(15) 0.0121(15) -0.0048(17)
C1 0.031(2) 0.036(2) 0.041(2) -0.0089(18) 0.0030(17) 0.0048(17)
C2 0.042(2) 0.054(3) 0.053(3) -0.027(2) -0.004(2) 0.011(2)
C3 0.045(3) 0.058(3) 0.049(3) -0.026(2) -0.009(2) 0.005(2)
C4 0.033(2) 0.038(2) 0.036(2) -0.0076(17) -0.0016(16) -0.0046(17)
C5 0.040(2) 0.042(2) 0.040(2) -0.0059(19) -0.0060(18) -0.0040(19)
C6 0.038(2) 0.034(2) 0.046(2) -0.0006(18) -0.0061(18) 0.0007(18)
C7 0.037(2) 0.027(2) 0.044(2) 0.0025(17) 0.0073(18) 0.0020(16)
C8 0.038(2) 0.034(2) 0.051(3) 0.0036(19) 0.0037(19) 0.0095(18)
C9 0.055(3) 0.035(2) 0.048(3) -0.001(2) 0.012(2) 0.011(2)
C10 0.049(3) 0.034(2) 0.034(2) -0.0005(17) 0.0100(18) 0.0098(19)
C11 0.033(2) 0.0250(19) 0.0305(18) 0.0029(15) 0.0069(15) -0.0016(15)
C12 0.0265(18) 0.0253(19) 0.0329(19) 0.0010(15) 0.0039(15) -0.0014(14)
C13 0.036(2) 0.034(2) 0.0317(19) -0.0054(16) -0.0037(16) 0.0028(17)
C14 0.040(2) 0.048(3) 0.038(2) -0.003(2) -0.0056(18) 0.006(2)
C15 0.034(2) 0.066(3) 0.037(2) -0.012(2) -0.0047(18) 0.007(2)
C16 0.033(2) 0.056(3) 0.031(2) -0.0117(19) 0.0006(16) -0.0043(19)
C17 0.031(2) 0.080(4) 0.040(2) -0.015(2) 0.0020(18) -0.012(2)
C18 0.044(3) 0.066(3) 0.041(2) -0.009(2) 0.011(2) -0.021(2)
C19 0.050(3) 0.049(3) 0.032(2) -0.0115(19) 0.0114(18) -0.017(2)
C20 0.072(4) 0.040(3) 0.048(3) -0.010(2) 0.024(2) -0.024(2)
C21 0.075(4) 0.030(2) 0.054(3) 0.000(2) 0.023(3) -0.013(2)
C22 0.061(3) 0.029(2) 0.040(2) 0.0036(17) 0.015(2) -0.004(2)
C23 0.044(2) 0.036(2) 0.0260(18) -0.0100(16) 0.0099(16) -0.0094(18)
C24 0.033(2) 0.041(2) 0.0222(17) -0.0097(16) 0.0034(14) -0.0058(17)
C25 0.068(3) 0.032(2) 0.037(2) -0.0068(18) 0.005(2) -0.011(2)
C26 0.078(4) 0.035(2) 0.037(2) -0.0090(19) 0.000(2) -0.010(2)
C27 0.044(2) 0.030(2) 0.0271(18) 0.0025(15) 0.0060(16) 0.0076(17)
C28 0.037(2) 0.031(2) 0.0297(18) 0.0053(16) 0.0057(16) 0.0023(16)
C29 0.034(2) 0.029(2) 0.036(2) 0.0019(16) 0.0004(16) -0.0035(16)
C30 0.038(2) 0.038(2) 0.046(2) 0.0079(19) 0.0063(18) -0.0072(18)
S3 0.0427(8) 0.0404(8) 0.0300(6) 0.0026(6) -0.0032(5) -0.0035(6)
S4 0.056(3) 0.034(2) 0.069(3) -0.016(2) 0.014(2) -0.009(2)
O7 0.058(2) 0.097(3) 0.050(2) 0.000(2) -0.0013(17) -0.007(2)
O8 0.086(3) 0.056(2) 0.056(2) 0.0123(18) -0.013(2) -0.016(2)
O9 0.046(2) 0.043(2) 0.0305(19) -0.0010(16) -0.0012(16) -0.0062(18)
O10 0.055(9) 0.045(8) 0.107(13) 0.006(8) -0.002(9) -0.001(7)
S2 0.0835(9) 0.0370(6) 0.0418(6) 0.0059(5) 0.0175(6) 0.0191(6)
O4 0.125(4) 0.060(3) 0.052(2) 0.0110(19) 0.005(2) 0.034(3)
O5 0.0424(17) 0.0341(17) 0.071(2) -0.0135(16) 0.0122(16) 0.0002(14)
O6 0.134(4) 0.116(4) 0.066(3) 0.041(3) 0.059(3) 0.074(4)
S1 0.0455(6) 0.0438(6) 0.0305(5) -0.0003(4) 0.0037(4) -0.0065(5)
F1 0.059(2) 0.091(3) 0.111(3) 0.017(2) 0.015(2) 0.026(2)
F2 0.051(2) 0.143(4) 0.123(4) 0.039(3) -0.017(2) -0.035(2)
F3 0.088(3) 0.144(4) 0.070(2) 0.043(3) -0.032(2) -0.011(3)
O1 0.093(3) 0.048(2) 0.050(2) -0.0134(16) 0.0248(19) -0.026(2)
O2 0.0475(18) 0.0466(18) 0.0348(15) -0.0061(13) 0.0061(13) -0.0120(14)
O3 0.061(2) 0.060(2) 0.0374(17) 0.0110(15) 0.0085(15) -0.0019(17)
C31 0.047(3) 0.092(5) 0.069(4) 0.027(4) -0.008(3) -0.009(3)
O11 0.047(7) 0.038(7) 0.036(6) 0.000(5) 0.010(5) 0.005(5)

loop_
_atom_type_symbol
_atom_type_description
_atom_type_scat_dispersion_real
_atom_type_scat_dispersion_imag
_atom_type_scat_source
C C 0.0181 0.0091 'International Tables Vol C Tables 4.2.6.8 and 6.1.1.4'
H H 0.0000 0.0000 'International Tables Vol C Tables 4.2.6.8 and 6.1.1.4'
Cr Cr -0.1635 2.4439 'International Tables Vol C Tables 4.2.6.8 and 6.1.1.4'
F F 0.0727 0.0534 'International Tables Vol C Tables 4.2.6.8 and 6.1.1.4'
N N 0.0311 0.0180 'International Tables Vol C Tables 4.2.6.8 and 6.1.1.4'
O O 0.0492 0.0322 'International Tables Vol C Tables 4.2.6.8 and 6.1.1.4'
S S 0.3331 0.5567 'International Tables Vol C Tables 4.2.6.8 and 6.1.1.4'

loop_
_exptl_crystal_face_index_h
_exptl_crystal_face_index_k
_exptl_crystal_face_index_l
_exptl_crystal_face_perp_dist
0 1 0 0.0266
0 -1 0 0.0266
0 1 -1 0.1262
0 -1 1 0.1042
0 -1 -1 0.1279
0 1 1 0.1089
-1 0 0 0.0077
1 0 0 0.0077

loop_
_geom_angle_atom_site_label_1
_geom_angle_atom_site_label_2
_geom_angle_atom_site_label_3
_geom_angle
_geom_angle_site_symmetry_1
_geom_angle_site_symmetry_3
_geom_angle_publ_flag
N1 Cr1 N2 80.79(13) . . ?
N1 Cr1 N3 94.52(13) . . ?
N1 Cr1 N4 95.16(13) . . ?
N3 Cr1 N2 172.89(13) . . ?
N3 Cr1 N4 81.05(14) . . ?
N4 Cr1 N2 93.99(14) . . ?
N5 Cr1 N1 173.47(14) . . ?
N5 Cr1 N2 95.29(14) . . ?
N5 Cr1 N3 89.86(14) . . ?
N5 Cr1 N4 90.30(14) . . ?
N6 Cr1 N1 94.03(13) . . ?
N6 Cr1 N2 90.53(13) . . ?
N6 Cr1 N3 95.15(13) . . ?
N6 Cr1 N4 170.31(13) . . ?
N6 Cr1 N5 80.74(13) . . ?
C1 N1 Cr1 128.8(3) . . ?
C1 N1 C12 118.0(3) . . ?
C12 N1 Cr1 113.1(2) . . ?
C10 N2 Cr1 129.2(3) . . ?
C10 N2 C11 118.1(4) . . ?
C11 N2 Cr1 112.6(2) . . ?
C13 N3 Cr1 128.3(3) . . ?
C13 N3 C24 119.1(4) . . ?
C24 N3 Cr1 112.5(3) . . ?
C22 N4 Cr1 128.6(3) . . ?
C22 N4 C23 118.9(4) . . ?
C23 N4 Cr1 112.2(3) . . ?
C25 N5 Cr1 139.4(3) . . ?
C27 N5 Cr1 113.2(3) . . ?
C27 N5 C25 106.9(4) . . ?
C28 N6 Cr1 113.2(3) . . ?
C28 N6 C29 106.4(3) . . ?
C29 N6 Cr1 140.0(3) . . ?
C26 N7 H7 125.8 . . ?
C27 N7 H7 125.8 . . ?
C27 N7 C26 108.4(4) . . ?
C28 N8 H8 126.0 . . ?
C28 N8 C30 108.0(3) . . ?
C30 N8 H8 126.0 . . ?
N1 C1 H1 119.0 . . ?
N1 C1 C2 122.0(4) . . ?
C2 C1 H1 119.0 . . ?
C1 C2 H2 120.0 . . ?
C3 C2 C1 120.0(4) . . ?
C3 C2 H2 120.0 . . ?
C2 C3 H3 120.2 . . ?
C2 C3 C4 119.6(4) . . ?
C4 C3 H3 120.2 . . ?
C3 C4 C5 124.1(4) . . ?
C12 C4 C3 117.0(4) . . ?
C12 C4 C5 118.9(4) . . ?
C4 C5 H5 119.3 . . ?
C6 C5 C4 121.4(4) . . ?
C6 C5 H5 119.3 . . ?
C5 C6 H6 119.6 . . ?
C5 C6 C7 120.8(4) . . ?
C7 C6 H6 119.6 . . ?
C8 C7 C6 124.2(4) . . ?
C11 C7 C6 119.0(4) . . ?
C11 C7 C8 116.8(4) . . ?
C7 C8 H8A 120.2 . . ?
C9 C8 C7 119.6(4) . . ?
C9 C8 H8A 120.2 . . ?
C8 C9 H9 119.8 . . ?
C8 C9 C10 120.3(4) . . ?
C10 C9 H9 119.8 . . ?
N2 C10 C9 121.8(4) . . ?
N2 C10 H10 119.1 . . ?
C9 C10 H10 119.1 . . ?
N2 C11 C7 123.3(4) . . ?
N2 C11 C12 116.8(3) . . ?
C7 C11 C12 119.9(4) . . ?
N1 C12 C4 123.4(4) . . ?
N1 C12 C11 116.6(3) . . ?
C4 C12 C11 120.0(4) . . ?
N3 C13 H13 119.4 . . ?
N3 C13 C14 121.3(4) . . ?
C14 C13 H13 119.4 . . ?
C13 C14 H14 120.0 . . ?
C15 C14 C13 119.9(4) . . ?
C15 C14 H14 120.0 . . ?
C14 C15 H15 120.0 . . ?
C14 C15 C16 120.1(4) . . ?
C16 C15 H15 120.0 . . ?
C15 C16 C17 125.7(4) . . ?
C24 C16 C15 116.7(4) . . ?
C24 C16 C17 117.6(5) . . ?
C16 C17 H17 118.9 . . ?
C18 C17 C16 122.2(5) . . ?
C18 C17 H17 118.9 . . ?
C17 C18 H18 119.5 . . ?
C17 C18 C19 121.0(4) . . ?
C19 C18 H18 119.5 . . ?
C20 C19 C18 124.2(4) . . ?
C23 C19 C18 118.4(5) . . ?
C23 C19 C20 117.5(5) . . ?
C19 C20 H20 120.2 . . ?
C21 C20 C19 119.5(4) . . ?
C21 C20 H20 120.2 . . ?
C20 C21 H21 119.8 . . ?
C20 C21 C22 120.3(5) . . ?
C22 C21 H21 119.8 . . ?
N4 C22 C21 121.4(5) . . ?
N4 C22 H22 119.3 . . ?
C21 C22 H22 119.3 . . ?
N4 C23 C19 122.3(4) . . ?
N4 C23 C24 117.0(4) . . ?
C19 C23 C24 120.7(4) . . ?
N3 C24 C16 122.9(4) . . ?
N3 C24 C23 117.0(4) . . ?
C16 C24 C23 120.0(4) . . ?
N5 C25 H25 126.0 . . ?
C26 C25 N5 108.0(4) . . ?
C26 C25 H25 126.0 . . ?
N7 C26 H26 126.4 . . ?
C25 C26 N7 107.2(4) . . ?
C25 C26 H26 126.4 . . ?
N5 C27 C28 116.1(4) . . ?
N7 C27 N5 109.5(4) . . ?
N7 C27 C28 134.3(4) . . ?
N6 C28 C27 116.4(3) . . ?
N8 C28 N6 110.5(4) . . ?
N8 C28 C27 133.1(4) . . ?
N6 C29 H29 126.2 . . ?
C30 C29 N6 107.5(4) . . ?
C30 C29 H29 126.2 . . ?
N8 C30 C29 107.4(4) . . ?
N8 C30 H30 126.3 . . ?
C29 C30 H30 126.3 . . ?
O7 S3 O9 114.3(2) . . ?
O7 S3 C33A 104.1(4) . . ?
O8 S3 O7 115.7(3) . . ?
O8 S3 O9 114.9(2) . . ?
O8 S3 C33A 100.7(3) . . ?
O9 S3 C33A 104.8(3) . . ?
O7 S4 O8 107.1(4) . . ?
O7 S4 C33B 108.1(11) . . ?
O8 S4 C33B 114.2(12) . . ?
O10 S4 O7 93.2(9) . . ?
O10 S4 O8 118.1(8) . . ?
O10 S4 C33B 113.4(13) . . ?
F9 C33B S4 111(2) . . ?
F11 C33B S4 119(2) . . ?
F11 C33B F9 87(2) . . ?
F12 C33B S4 135(2) . . ?
F12 C33B F9 84(2) . . ?
F12 C33B F11 104(2) . . ?
O4 S2 O6 116.9(3) . . ?
O4 S2 C32B 99.5(4) . . ?
O4 S2 C32A 107.2(4) . . ?
O5 S2 O4 113.8(2) . . ?
O5 S2 O6 114.9(3) . . ?
O5 S2 C32B 109.1(4) . . ?
O5 S2 C32A 93.9(4) . . ?
O6 S2 C32B 100.1(5) . . ?
O6 S2 C32A 107.0(4) . . ?
F4B C32B S2 113.2(7) . . ?
F4B C32B F5B 109.6(9) . . ?
F4B C32B F6B 108.3(8) . . ?
F5B C32B S2 110.1(7) . . ?
F6B C32B S2 111.9(8) . . ?
F6B C32B F5B 103.2(8) . . ?
O1 S1 O2 112.3(2) . . ?
O1 S1 C31 105.4(3) . . ?
O2 S1 C31 102.3(3) . . ?
O3 S1 O1 116.1(2) . . ?
O3 S1 O2 115.2(2) . . ?
O3 S1 C31 103.6(3) . . ?
F1 C31 S1 111.4(4) . . ?
F1 C31 F3 109.0(6) . . ?
F2 C31 S1 111.1(5) . . ?
F2 C31 F1 107.9(6) . . ?
F2 C31 F3 106.9(5) . . ?
F3 C31 S1 110.3(5) . . ?
H11A O11 H11B 104.5 . . ?
F4A C32A S2 110.0(8) . . ?
F4A C32A F5A 104.4(11) . . ?
F4A C32A F6A 113.4(11) . . ?
F5A C32A S2 110.7(8) . . ?
F5A C32A F6A 112.9(10) . . ?
F6A C32A S2 105.6(8) . . ?
F7 C33A S3 114.5(7) . . ?
F7 C33A F8 106.8(8) . . ?
F7 C33A F10 112.4(8) . . ?
F8 C33A S3 109.1(6) . . ?
F10 C33A S3 110.9(7) . . ?
F10 C33A F8 102.2(8) . . ?

loop_
_geom_bond_atom_site_label_1
_geom_bond_atom_site_label_2
_geom_bond_distance
_geom_bond_site_symmetry_2
_geom_bond_publ_flag
Cr1 N1 2.051(3) . ?
Cr1 N2 2.057(3) . ?
Cr1 N3 2.053(3) . ?
Cr1 N4 2.054(3) . ?
Cr1 N5 2.029(3) . ?
Cr1 N6 2.019(3) . ?
N1 C1 1.332(5) . ?
N1 C12 1.366(5) . ?
N2 C10 1.334(5) . ?
N2 C11 1.372(5) . ?
N3 C13 1.330(5) . ?
N3 C24 1.365(5) . ?
N4 C22 1.343(6) . ?
N4 C23 1.370(6) . ?
N5 C25 1.373(6) . ?
N5 C27 1.344(5) . ?
N6 C28 1.347(5) . ?
N6 C29 1.385(5) . ?
N7 H7 0.8800 . ?
N7 C26 1.362(6) . ?
N7 C27 1.333(5) . ?
N8 H8 0.8800 . ?
N8 C28 1.326(5) . ?
N8 C30 1.366(6) . ?
C1 H1 0.9500 . ?
C1 C2 1.396(6) . ?
C2 H2 0.9500 . ?
C2 C3 1.366(7) . ?
C3 H3 0.9500 . ?
C3 C4 1.407(6) . ?
C4 C5 1.434(6) . ?
C4 C12 1.393(5) . ?
C5 H5 0.9500 . ?
C5 C6 1.346(6) . ?
C6 H6 0.9500 . ?
C6 C7 1.435(6) . ?
C7 C8 1.408(6) . ?
C7 C11 1.399(6) . ?
C8 H8A 0.9500 . ?
C8 C9 1.369(7) . ?
C9 H9 0.9500 . ?
C9 C10 1.396(6) . ?
C10 H10 0.9500 . ?
C11 C12 1.432(5) . ?
C13 H13 0.9500 . ?
C13 C14 1.402(6) . ?
C14 H14 0.9500 . ?
C14 C15 1.369(7) . ?
C15 H15 0.9500 . ?
C15 C16 1.406(7) . ?
C16 C17 1.447(7) . ?
C16 C24 1.400(6) . ?
C17 H17 0.9500 . ?
C17 C18 1.335(8) . ?
C18 H18 0.9500 . ?
C18 C19 1.429(7) . ?
C19 C20 1.421(7) . ?
C19 C23 1.401(6) . ?
C20 H20 0.9500 . ?
C20 C21 1.359(8) . ?
C21 H21 0.9500 . ?
C21 C22 1.404(6) . ?
C22 H22 0.9500 . ?
C23 C24 1.427(6) . ?
C25 H25 0.9500 . ?
C25 C26 1.359(7) . ?
C26 H26 0.9500 . ?
C27 C28 1.428(6) . ?
C29 H29 0.9500 . ?
C29 C30 1.369(6) . ?
C30 H30 0.9500 . ?
S3 O7 1.414(4) . ?
S3 O8 1.403(4) . ?
S3 O9 1.439(4) . ?
S3 C33A 1.829(10) . ?
S4 O7 1.416(7) . ?
S4 O8 1.547(7) . ?
S4 O10 1.396(17) . ?
S4 C33B 1.60(3) . ?
F7 C33A 1.267(11) . ?
F8 C33A 1.370(11) . ?
F9 C33B 1.49(4) . ?
F10 C33A 1.305(10) . ?
C33B F11 1.40(4) . ?
C33B F12 1.40(3) . ?
S2 O4 1.428(4) . ?
S2 O5 1.424(3) . ?
S2 O6 1.430(4) . ?
S2 C32B 1.680(11) . ?
S2 C32A 2.093(12) . ?
F4B C32B 1.343(12) . ?
F5B C32B 1.372(13) . ?
F6B C32B 1.369(12) . ?
S1 O1 1.428(4) . ?
S1 O2 1.455(3) . ?
S1 O3 1.421(3) . ?
S1 C31 1.808(6) . ?
F1 C31 1.331(9) . ?
F2 C31 1.329(7) . ?
F3 C31 1.342(7) . ?
O11 H11A 0.8711 . ?
O11 H11B 0.8695 . ?
C32A F4A 1.278(14) . ?
C32A F5A 1.299(15) . ?
C32A F6A 1.330(14) . ?

loop_
_geom_hbond_atom_site_label_D
_geom_hbond_atom_site_label_H
_geom_hbond_atom_site_label_A
_geom_hbond_distance_DH
_geom_hbond_distance_HA
_geom_hbond_distance_DA
_geom_hbond_angle_DHA
_geom_hbond_site_symmetry_A
_geom_hbond_publ_flag
N7 H7 O9 0.88 2.11 2.798(5) 134.6 . yes
N7 H7 O11 0.88 1.89 2.651(13) 143.3 . yes
N8 H8 O1 0.88 2.58 3.105(5) 119.5 . yes
N8 H8 O2 0.88 1.89 2.753(5) 168.6 . yes

loop_
_geom_torsion_atom_site_label_1
_geom_torsion_atom_site_label_2
_geom_torsion_atom_site_label_3
_geom_torsion_atom_site_label_4
_geom_torsion
_geom_torsion_site_symmetry_1
_geom_torsion_site_symmetry_2
_geom_torsion_site_symmetry_3
_geom_torsion_site_symmetry_4
_geom_torsion_publ_flag
Cr1 N1 C1 C2 -175.4(4) . . . . ?
Cr1 N1 C12 C4 176.1(3) . . . . ?
Cr1 N1 C12 C11 -2.9(4) . . . . ?
Cr1 N2 C10 C9 177.0(3) . . . . ?
Cr1 N2 C11 C7 -177.2(3) . . . . ?
Cr1 N2 C11 C12 2.7(4) . . . . ?
Cr1 N3 C13 C14 -176.7(3) . . . . ?
Cr1 N3 C24 C16 176.9(3) . . . . ?
Cr1 N3 C24 C23 -2.8(4) . . . . ?
Cr1 N4 C22 C21 174.8(3) . . . . ?
Cr1 N4 C23 C19 -175.5(3) . . . . ?
Cr1 N4 C23 C24 4.0(4) . . . . ?
Cr1 N5 C25 C26 -171.6(4) . . . . ?
Cr1 N5 C27 N7 174.8(3) . . . . ?
Cr1 N5 C27 C28 -2.7(5) . . . . ?
Cr1 N6 C28 N8 174.9(3) . . . . ?
Cr1 N6 C28 C27 -5.1(4) . . . . ?
Cr1 N6 C29 C30 -173.2(3) . . . . ?
N1 C1 C2 C3 -0.5(8) . . . . ?
N2 C11 C12 N1 0.2(5) . . . . ?
N2 C11 C12 C4 -178.9(4) . . . . ?
N3 C13 C14 C15 0.8(6) . . . . ?
N4 C23 C24 N3 -0.8(5) . . . . ?
N4 C23 C24 C16 179.4(3) . . . . ?
N5 C25 C26 N7 -0.5(6) . . . . ?
N5 C27 C28 N6 5.3(6) . . . . ?
N5 C27 C28 N8 -174.8(4) . . . . ?
N6 C29 C30 N8 0.4(5) . . . . ?
N7 C27 C28 N6 -171.5(5) . . . . ?
N7 C27 C28 N8 8.5(9) . . . . ?
C1 N1 C12 C4 -1.7(6) . . . . ?
C1 N1 C12 C11 179.2(3) . . . . ?
C1 C2 C3 C4 -1.4(8) . . . . ?
C2 C3 C4 C5 -179.9(5) . . . . ?
C2 C3 C4 C12 1.7(7) . . . . ?
C3 C4 C5 C6 -179.6(5) . . . . ?
C3 C4 C12 N1 -0.2(6) . . . . ?
C3 C4 C12 C11 178.9(4) . . . . ?
C4 C5 C6 C7 0.7(7) . . . . ?
C5 C4 C12 N1 -178.6(4) . . . . ?
C5 C4 C12 C11 0.4(6) . . . . ?
C5 C6 C7 C8 179.4(4) . . . . ?
C5 C6 C7 C11 0.7(7) . . . . ?
C6 C7 C8 C9 -179.4(4) . . . . ?
C6 C7 C11 N2 178.3(4) . . . . ?
C6 C7 C11 C12 -1.5(6) . . . . ?
C7 C8 C9 C10 0.8(7) . . . . ?
C7 C11 C12 N1 -180.0(3) . . . . ?
C7 C11 C12 C4 0.9(6) . . . . ?
C8 C7 C11 N2 -0.4(6) . . . . ?
C8 C7 C11 C12 179.8(4) . . . . ?
C8 C9 C10 N2 0.2(7) . . . . ?
C10 N2 C11 C7 1.5(6) . . . . ?
C10 N2 C11 C12 -178.7(4) . . . . ?
C11 N2 C10 C9 -1.3(6) . . . . ?
C11 C7 C8 C9 -0.7(6) . . . . ?
C12 N1 C1 C2 2.1(6) . . . . ?
C12 C4 C5 C6 -1.2(7) . . . . ?
C13 N3 C24 C16 0.6(5) . . . . ?
C13 N3 C24 C23 -179.1(3) . . . . ?
C13 C14 C15 C16 -0.2(6) . . . . ?
C14 C15 C16 C17 179.4(4) . . . . ?
C14 C15 C16 C24 -0.2(6) . . . . ?
C15 C16 C17 C18 -178.7(4) . . . . ?
C15 C16 C24 N3 0.0(6) . . . . ?
C15 C16 C24 C23 179.7(4) . . . . ?
C16 C17 C18 C19 -0.8(7) . . . . ?
C17 C16 C24 N3 -179.7(4) . . . . ?
C17 C16 C24 C23 0.1(6) . . . . ?
C17 C18 C19 C20 -179.9(4) . . . . ?
C17 C18 C19 C23 -0.2(7) . . . . ?
C18 C19 C20 C21 178.8(5) . . . . ?
C18 C19 C23 N4 -179.4(4) . . . . ?
C18 C19 C23 C24 1.2(6) . . . . ?
C19 C20 C21 C22 1.1(7) . . . . ?
C19 C23 C24 N3 178.7(3) . . . . ?
C19 C23 C24 C16 -1.1(6) . . . . ?
C20 C19 C23 N4 0.4(6) . . . . ?
C20 C19 C23 C24 -179.1(4) . . . . ?
C20 C21 C22 N4 -0.9(7) . . . . ?
C22 N4 C23 C19 -0.1(6) . . . . ?
C22 N4 C23 C24 179.4(4) . . . . ?
C23 N4 C22 C21 0.3(6) . . . . ?
C23 C19 C20 C21 -0.9(6) . . . . ?
C24 N3 C13 C14 -1.0(5) . . . . ?
C24 C16 C17 C18 0.9(6) . . . . ?
C25 N5 C27 N7 1.0(5) . . . . ?
C25 N5 C27 C28 -176.5(4) . . . . ?
C26 N7 C27 N5 -1.3(5) . . . . ?
C26 N7 C27 C28 175.6(5) . . . . ?
C27 N5 C25 C26 -0.3(6) . . . . ?
C27 N7 C26 C25 1.1(6) . . . . ?
C28 N6 C29 C30 -0.2(4) . . . . ?
C28 N8 C30 C29 -0.5(5) . . . . ?
C29 N6 C28 N8 -0.2(4) . . . . ?
C29 N6 C28 C27 179.8(4) . . . . ?
C30 N8 C28 N6 0.4(5) . . . . ?
C30 N8 C28 C27 -179.5(5) . . . . ?
O7 S3 C33A F7 174.3(6) . . . . ?
O7 S3 C33A F8 54.7(7) . . . . ?
O7 S3 C33A F10 -57.2(7) . . . . ?
O7 S4 C33B F9 -121.9(18) . . . . ?
O7 S4 C33B F11 -23(3) . . . . ?
O7 S4 C33B F12 136(3) . . . . ?
O8 S3 C33A F7 -65.6(7) . . . . ?
O8 S3 C33A F8 174.8(6) . . . . ?
O8 S3 C33A F10 62.9(7) . . . . ?
O8 S4 C33B F9 119.0(19) . . . . ?
O8 S4 C33B F11 -142(2) . . . . ?
O8 S4 C33B F12 16(4) . . . . ?
O9 S3 C33A F7 54.0(7) . . . . ?
O9 S3 C33A F8 -65.6(7) . . . . ?
O9 S3 C33A F10 -177.5(6) . . . . ?
O10 S4 C33B F9 -20(3) . . . . ?
O10 S4 C33B F11 78(3) . . . . ?
O10 S4 C33B F12 -123(3) . . . . ?
O4 S2 C32B F4B -57.3(8) . . . . ?
O4 S2 C32B F5B 179.7(7) . . . . ?
O4 S2 C32B F6B 65.6(7) . . . . ?
O5 S2 C32B F4B 62.2(8) . . . . ?
O5 S2 C32B F5B -60.8(8) . . . . ?
O5 S2 C32B F6B -175.0(6) . . . . ?
O6 S2 C32B F4B -176.9(7) . . . . ?
O6 S2 C32B F5B 60.1(8) . . . . ?
O6 S2 C32B F6B -54.1(7) . . . . ?
O1 S1 C31 F1 -176.8(4) . . . . ?
O1 S1 C31 F2 62.8(5) . . . . ?
O1 S1 C31 F3 -55.6(5) . . . . ?
O2 S1 C31 F1 -59.2(5) . . . . ?
O2 S1 C31 F2 -179.6(5) . . . . ?
O2 S1 C31 F3 62.0(5) . . . . ?
O3 S1 C31 F1 60.8(5) . . . . ?
O3 S1 C31 F2 -59.6(6) . . . . ?
O3 S1 C31 F3 -178.0(5) . . . . ?

loop_
_exptl_oxdiff_crystal_face_indexfrac_h
_exptl_oxdiff_crystal_face_indexfrac_k
_exptl_oxdiff_crystal_face_indexfrac_l
_exptl_oxdiff_crystal_face_x
_exptl_oxdiff_crystal_face_y
_exptl_oxdiff_crystal_face_z
-0.0002 0.9997 -0.0001 0.0622 -0.0008 0.0643
0.0002 -0.9997 0.0001 -0.0622 0.0008 -0.0643
-0.0007 0.9994 -0.9994 0.1466 0.0295 -0.0166
0.0007 -0.9994 0.9994 -0.1466 -0.0295 0.0166
-0.0004 -1.0000 -0.9993 0.0222 0.0312 -0.1452
0.0004 1.0000 0.9993 -0.0222 -0.0312 0.1452
-0.9996 -0.0006 0.0002 -0.0110 0.0850 0.0115
0.9996 0.0006 -0.0002 0.0110 -0.0850 -0.0115
